data_1508703
loop_
_publ_author_name
'Lu, Hongjian'
'Hu, Yang'
'Jiang, Huiling'
'Wojtas, Lukasz'
'Zhang, X. Peter'

_publ_section_title
;
 Stereoselective radical amination of electron-deficient C(sp3)-H bonds by
 Co(II)-based metalloradical catalysis: direct synthesis of \a-amino acid
 derivatives via \a-C-H amination.
;
_journal_issue 19
_journal_name_full 'Organic letters'
_journal_page_first 5158
_journal_page_last 5161
_journal_paper_doi 10.1021/ol302511f
_journal_volume 14
_journal_year 2012
_chemical_formula_sum 'C16 H22 N2 O3 S'
_chemical_formula_weight 322.42
_chemical_name_systematic
;
 ?
;
_space_group_IT_number 14
_symmetry_cell_setting monoclinic
_symmetry_space_group_name_Hall '-P 2ybc'
_symmetry_space_group_name_H-M 'P 1 21/c 1'
_atom_sites_solution_hydrogens geom
_atom_sites_solution_primary direct
_atom_sites_solution_secondary difmap
_audit_creation_method SHELXL-97
_cell_angle_alpha 90.00
_cell_angle_beta 96.7800(10)
_cell_angle_gamma 90.00
_cell_formula_units_Z 4
_cell_length_a 10.5533(2)
_cell_length_b 14.5967(2)
_cell_length_c 10.1764(2)
_cell_measurement_temperature 100(2)
_cell_volume 1556.64(5)
_computing_cell_refinement 'APEX2 (Bruker, 2010); SAINT (Bruker, 2009)'
_computing_data_collection 'APEX2 (Bruker, 2010)'
_computing_data_reduction 'SAINT (Bruker, 2009);XPREP(Sheldrick,2008)'
_computing_publication_material 'APEX2 (Bruker, 2010)'
_computing_structure_refinement 'SHELXL-97 (Sheldrick, 2008)'
_computing_structure_solution 'SHELXS-97 (Sheldrick, 2008)'
_diffrn_ambient_temperature 100(2)
_diffrn_measured_fraction_theta_full 0.993
_diffrn_measured_fraction_theta_max 0.993
_diffrn_measurement_device_type 'BRUKER SMART APEXII CCD'
_diffrn_measurement_method 'omega scans'
_diffrn_radiation_monochromator graphite
_diffrn_radiation_source 'fine-focus sealed tube'
_diffrn_radiation_type CuK\a
_diffrn_radiation_wavelength 1.54178
_diffrn_reflns_av_R_equivalents 0.0569
_diffrn_reflns_av_sigmaI/netI 0.0317
_diffrn_reflns_limit_h_max 12
_diffrn_reflns_limit_h_min -12
_diffrn_reflns_limit_k_max 17
_diffrn_reflns_limit_k_min -17
_diffrn_reflns_limit_l_max 12
_diffrn_reflns_limit_l_min -12
_diffrn_reflns_number 19566
_diffrn_reflns_theta_full 66.56
_diffrn_reflns_theta_max 66.56
_diffrn_reflns_theta_min 4.22
_exptl_absorpt_coefficient_mu 1.974
_exptl_absorpt_correction_T_max 0.7177
_exptl_absorpt_correction_T_min 0.6936
_exptl_absorpt_correction_type multi-scan
_exptl_absorpt_process_details 'SADABS; (Sheldrick, 2003)'
_exptl_crystal_colour colorless
_exptl_crystal_density_diffrn 1.376
_exptl_crystal_density_method 'not measured'
_exptl_crystal_description block
_exptl_crystal_F_000 688
_exptl_crystal_size_max 0.20
_exptl_crystal_size_mid 0.20
_exptl_crystal_size_min 0.18
_refine_diff_density_max 0.354
_refine_diff_density_min -0.453
_refine_diff_density_rms 0.059
_refine_ls_extinction_coef 0.0038(3)
_refine_ls_extinction_expression Fc^*^=kFc[1+0.001xFc^2^\l^3^/sin(2\q)]^-1/4^
_refine_ls_extinction_method SHELXL
_refine_ls_goodness_of_fit_ref 1.044
_refine_ls_hydrogen_treatment mixed
_refine_ls_matrix_type full
_refine_ls_number_parameters 205
_refine_ls_number_reflns 2740
_refine_ls_number_restraints 0
_refine_ls_restrained_S_all 1.044
_refine_ls_R_factor_all 0.0404
_refine_ls_R_factor_gt 0.0351
_refine_ls_shift/su_max 0.000
_refine_ls_shift/su_mean 0.000
_refine_ls_structure_factor_coef Fsqd
_refine_ls_weighting_details 'calc w=1/[\s^2^(Fo^2^)+(0.0505P)^2^+0.6831P] where P=(Fo^2^+2Fc^2^)/3'
_refine_ls_weighting_scheme calc
_refine_ls_wR_factor_gt 0.0904
_refine_ls_wR_factor_ref 0.0941
_reflns_number_gt 2418
_reflns_number_total 2740
_reflns_threshold_expression >2sigma(I)
_cod_data_source_file ol302511f_si_005.cif
_cod_data_source_block 2j
_cod_original_sg_symbol_H-M P21/c
_cod_database_code 1508703

loop_
_symmetry_equiv_pos_as_xyz
'x, y, z'
'-x, y+1/2, -z+1/2'
'-x, -y, -z'
'x, -y-1/2, z-1/2'

loop_
_atom_site_label
_atom_site_type_symbol
_atom_site_fract_x
_atom_site_fract_y
_atom_site_fract_z
_atom_site_U_iso_or_equiv
_atom_site_adp_type
_atom_site_occupancy
_atom_site_symmetry_multiplicity
_atom_site_calc_flag
_atom_site_refinement_flags
S1 S 0.44407(4) -0.00380(3) 0.77945(4) 0.01480(15) Uani 1 1 d .
O1 O 0.32522(11) 0.20860(8) 0.56129(11) 0.0218(3) Uani 1 1 d .
O2 O 0.35882(11) -0.01347(8) 0.65951(11) 0.0192(3) Uani 1 1 d .
O3 O 0.45367(12) -0.07875(8) 0.87140(12) 0.0209(3) Uani 1 1 d .
N1 N 0.39938(13) 0.08573(9) 0.85597(14) 0.0154(3) Uani 1 1 d .
H1N H 0.440(2) 0.0855(15) 0.931(2) 0.029(6) Uiso 1 1 d .
N2 N 0.59041(13) 0.02127(9) 0.74785(13) 0.0151(3) Uani 1 1 d .
C1 C 0.16833(16) 0.16372(13) 0.69911(18) 0.0232(4) Uani 1 1 d .
H1C H 0.1076 0.1790 0.6218 0.035 Uiso 1 1 calc R
H1D H 0.1505 0.2014 0.7745 0.035 Uiso 1 1 calc R
H1E H 0.1598 0.0988 0.7209 0.035 Uiso 1 1 calc R
C2 C 0.30168(16) 0.18210(11) 0.66852(16) 0.0171(4) Uani 1 1 d .
C3 C 0.40823(15) 0.17353(11) 0.78415(16) 0.0151(3) Uani 1 1 d .
H3 H 0.3922 0.2229 0.8482 0.018 Uiso 1 1 calc R
C4 C 0.64847(16) -0.05828(12) 0.68398(17) 0.0203(4) Uani 1 1 d .
H4A H 0.6448 -0.0468 0.5877 0.024 Uiso 1 1 calc R
H4B H 0.5979 -0.1141 0.6964 0.024 Uiso 1 1 calc R
C5 C 0.78557(16) -0.07452(11) 0.74066(17) 0.0194(4) Uani 1 1 d .
C6 C 0.88181(18) -0.07559(12) 0.65866(18) 0.0251(4) Uani 1 1 d .
H6 H 0.8611 -0.0674 0.5660 0.030 Uiso 1 1 calc R
C7 C 1.00837(18) -0.08859(13) 0.7110(2) 0.0293(4) Uani 1 1 d .
H7 H 1.0738 -0.0884 0.6544 0.035 Uiso 1 1 calc R
C8 C 1.03886(18) -0.10179(13) 0.8453(2) 0.0300(4) Uani 1 1 d .
H8 H 1.1252 -0.1105 0.8813 0.036 Uiso 1 1 calc R
C9 C 0.94353(18) -0.10230(13) 0.92719(19) 0.0270(4) Uani 1 1 d .
H9 H 0.9644 -0.1120 1.0195 0.032 Uiso 1 1 calc R
C10 C 0.81740(17) -0.08864(12) 0.87537(18) 0.0224(4) Uani 1 1 d .
H10 H 0.7524 -0.0889 0.9325 0.027 Uiso 1 1 calc R
C11 C 0.59384(15) 0.10970(11) 0.67156(16) 0.0148(3) Uani 1 1 d .
H11 H 0.5391 0.1028 0.5850 0.018 Uiso 1 1 calc R
C12 C 0.72998(15) 0.13173(12) 0.64449(16) 0.0186(4) Uani 1 1 d .
H12A H 0.7649 0.0782 0.6010 0.022 Uiso 1 1 calc R
H12B H 0.7274 0.1839 0.5821 0.022 Uiso 1 1 calc R
C13 C 0.81942(16) 0.15548(12) 0.76825(17) 0.0200(4) Uani 1 1 d .
H13A H 0.8291 0.1017 0.8279 0.024 Uiso 1 1 calc R
H13B H 0.9046 0.1714 0.7434 0.024 Uiso 1 1 calc R
C14 C 0.76662(16) 0.23589(12) 0.83975(18) 0.0207(4) Uani 1 1 d .
H14A H 0.7648 0.2912 0.7832 0.025 Uiso 1 1 calc R
H14B H 0.8230 0.2486 0.9225 0.025 Uiso 1 1 calc R
C15 C 0.63243(16) 0.21508(12) 0.87218(17) 0.0189(4) Uani 1 1 d .
H15A H 0.5984 0.2693 0.9147 0.023 Uiso 1 1 calc R
H15B H 0.6359 0.1636 0.9359 0.023 Uiso 1 1 calc R
C16 C 0.54235(15) 0.18999(11) 0.74812(16) 0.0150(3) Uani 1 1 d .
H16 H 0.5377 0.2445 0.6883 0.018 Uiso 1 1 calc R

loop_
_atom_site_aniso_label
_atom_site_aniso_U_11
_atom_site_aniso_U_22
_atom_site_aniso_U_33
_atom_site_aniso_U_23
_atom_site_aniso_U_13
_atom_site_aniso_U_12
S1 0.0155(2) 0.0130(2) 0.0153(2) 0.00021(15) -0.00096(16) -0.00206(14)
O1 0.0191(6) 0.0253(7) 0.0205(6) 0.0035(5) 0.0004(5) 0.0028(5)
O2 0.0180(6) 0.0194(6) 0.0191(6) -0.0010(5) -0.0021(5) -0.0029(5)
O3 0.0266(6) 0.0150(6) 0.0204(6) 0.0035(5) -0.0006(5) -0.0029(5)
N1 0.0167(7) 0.0158(7) 0.0134(7) 0.0001(6) 0.0006(6) -0.0014(5)
N2 0.0138(7) 0.0131(7) 0.0177(7) -0.0005(6) -0.0015(5) 0.0010(5)
C1 0.0137(8) 0.0269(9) 0.0284(10) -0.0007(8) 0.0009(7) 0.0017(7)
C2 0.0162(8) 0.0132(8) 0.0216(9) -0.0025(7) 0.0008(7) 0.0014(6)
C3 0.0162(8) 0.0120(8) 0.0170(8) -0.0007(6) 0.0017(6) -0.0003(6)
C4 0.0208(9) 0.0170(8) 0.0220(9) -0.0062(7) -0.0018(7) 0.0034(7)
C5 0.0204(9) 0.0121(8) 0.0246(9) -0.0037(7) -0.0019(7) 0.0035(6)
C6 0.0278(10) 0.0233(9) 0.0239(9) -0.0033(8) 0.0024(8) 0.0100(7)
C7 0.0234(9) 0.0288(10) 0.0367(11) -0.0012(9) 0.0074(8) 0.0094(8)
C8 0.0199(9) 0.0275(10) 0.0408(11) -0.0011(9) -0.0043(8) 0.0078(8)
C9 0.0266(10) 0.0266(10) 0.0260(10) 0.0004(8) -0.0039(8) 0.0058(8)
C10 0.0216(9) 0.0193(9) 0.0260(9) 0.0013(7) 0.0015(7) 0.0021(7)
C11 0.0154(8) 0.0154(8) 0.0127(7) 0.0012(6) -0.0015(6) 0.0002(6)
C12 0.0154(8) 0.0221(9) 0.0181(8) 0.0024(7) 0.0019(7) 0.0016(7)
C13 0.0128(8) 0.0229(9) 0.0239(9) 0.0025(7) 0.0001(7) -0.0024(7)
C14 0.0157(8) 0.0197(8) 0.0257(9) -0.0015(7) -0.0021(7) -0.0049(7)
C15 0.0177(8) 0.0175(8) 0.0209(8) -0.0031(7) -0.0001(7) -0.0026(6)
C16 0.0142(8) 0.0122(8) 0.0182(8) 0.0005(7) 0.0001(7) -0.0012(6)

loop_
_atom_type_symbol
_atom_type_description
_atom_type_scat_dispersion_real
_atom_type_scat_dispersion_imag
_atom_type_scat_source
C C 0.0181 0.0091 'International Tables Vol C Tables 4.2.6.8 and 6.1.1.4'
H H 0.0000 0.0000 'International Tables Vol C Tables 4.2.6.8 and 6.1.1.4'
N N 0.0311 0.0180 'International Tables Vol C Tables 4.2.6.8 and 6.1.1.4'
O O 0.0492 0.0322 'International Tables Vol C Tables 4.2.6.8 and 6.1.1.4'
S S 0.3331 0.5567 'International Tables Vol C Tables 4.2.6.8 and 6.1.1.4'

loop_
_geom_angle_atom_site_label_1
_geom_angle_atom_site_label_2
_geom_angle_atom_site_label_3
_geom_angle
O2 S1 O3 117.93(7)
O2 S1 N1 107.42(7)
O3 S1 N1 107.68(7)
O2 S1 N2 111.23(7)
O3 S1 N2 107.43(7)
N1 S1 N2 104.26(7)
C3 N1 S1 114.91(11)
C3 N1 H1N 113.6(15)
S1 N1 H1N 106.8(15)
C4 N2 C11 113.85(13)
C4 N2 S1 110.61(11)
C11 N2 S1 111.63(10)
C2 C1 H1C 109.5
C2 C1 H1D 109.5
H1C C1 H1D 109.5
C2 C1 H1E 109.5
H1C C1 H1E 109.5
H1D C1 H1E 109.5
O1 C2 C1 122.76(15)
O1 C2 C3 120.51(15)
C1 C2 C3 116.53(14)
N1 C3 C16 111.68(13)
N1 C3 C2 111.43(13)
C16 C3 C2 114.87(13)
N1 C3 H3 106.1
C16 C3 H3 106.1
C2 C3 H3 106.1
N2 C4 C5 112.24(13)
N2 C4 H4A 109.2
C5 C4 H4A 109.2
N2 C4 H4B 109.2
C5 C4 H4B 109.2
H4A C4 H4B 107.9
C10 C5 C6 118.88(16)
C10 C5 C4 120.62(16)
C6 C5 C4 120.50(16)
C5 C6 C7 120.56(17)
C5 C6 H6 119.7
C7 C6 H6 119.7
C8 C7 C6 119.98(18)
C8 C7 H7 120.0
C6 C7 H7 120.0
C7 C8 C9 119.82(18)
C7 C8 H8 120.1
C9 C8 H8 120.1
C8 C9 C10 120.32(18)
C8 C9 H9 119.8
C10 C9 H9 119.8
C9 C10 C5 120.43(17)
C9 C10 H10 119.8
C5 C10 H10 119.8
N2 C11 C12 110.66(13)
N2 C11 C16 111.05(13)
C12 C11 C16 109.03(13)
N2 C11 H11 108.7
C12 C11 H11 108.7
C16 C11 H11 108.7
C13 C12 C11 113.76(13)
C13 C12 H12A 108.8
C11 C12 H12A 108.8
C13 C12 H12B 108.8
C11 C12 H12B 108.8
H12A C12 H12B 107.7
C14 C13 C12 110.19(14)
C14 C13 H13A 109.6
C12 C13 H13A 109.6
C14 C13 H13B 109.6
C12 C13 H13B 109.6
H13A C13 H13B 108.1
C13 C14 C15 110.64(14)
C13 C14 H14A 109.5
C15 C14 H14A 109.5
C13 C14 H14B 109.5
C15 C14 H14B 109.5
H14A C14 H14B 108.1
C14 C15 C16 111.81(14)
C14 C15 H15A 109.3
C16 C15 H15A 109.3
C14 C15 H15B 109.3
C16 C15 H15B 109.3
H15A C15 H15B 107.9
C3 C16 C15 110.07(13)
C3 C16 C11 113.26(13)
C15 C16 C11 112.13(13)
C3 C16 H16 107.0
C15 C16 H16 107.0
C11 C16 H16 107.0

loop_
_geom_bond_atom_site_label_1
_geom_bond_atom_site_label_2
_geom_bond_distance
S1 O2 1.4351(12)
S1 O3 1.4354(12)
S1 N1 1.6198(14)
S1 N2 1.6552(14)
O1 C2 1.211(2)
N1 C3 1.484(2)
N1 H1N 0.83(2)
N2 C4 1.497(2)
N2 C11 1.509(2)
C1 C2 1.501(2)
C1 H1C 0.9800
C1 H1D 0.9800
C1 H1E 0.9800
C2 C3 1.534(2)
C3 C16 1.523(2)
C3 H3 1.0000
C4 C5 1.512(2)
C4 H4A 0.9900
C4 H4B 0.9900
C5 C10 1.388(3)
C5 C6 1.389(3)
C6 C7 1.391(3)
C6 H6 0.9500
C7 C8 1.380(3)
C7 H7 0.9500
C8 C9 1.380(3)
C8 H8 0.9500
C9 C10 1.387(3)
C9 H9 0.9500
C10 H10 0.9500
C11 C12 1.529(2)
C11 C16 1.541(2)
C11 H11 1.0000
C12 C13 1.522(2)
C12 H12A 0.9900
C12 H12B 0.9900
C13 C14 1.521(2)
C13 H13A 0.9900
C13 H13B 0.9900
C14 C15 1.522(2)
C14 H14A 0.9900
C14 H14B 0.9900
C15 C16 1.532(2)
C15 H15A 0.9900
C15 H15B 0.9900
C16 H16 1.0000

loop_
_geom_torsion_atom_site_label_1
_geom_torsion_atom_site_label_2
_geom_torsion_atom_site_label_3
_geom_torsion_atom_site_label_4
_geom_torsion
O2 S1 N1 C3 -63.18(13)
O3 S1 N1 C3 168.86(11)
N2 S1 N1 C3 54.94(13)
O2 S1 N2 C4 -68.10(12)
O3 S1 N2 C4 62.34(12)
N1 S1 N2 C4 176.43(11)
O2 S1 N2 C11 59.77(12)
O3 S1 N2 C11 -169.79(10)
N1 S1 N2 C11 -55.70(12)
S1 N1 C3 C16 -55.63(16)
S1 N1 C3 C2 74.32(15)
O1 C2 C3 N1 -134.89(16)
C1 C2 C3 N1 50.04(18)
O1 C2 C3 C16 -6.6(2)
C1 C2 C3 C16 178.30(14)
C11 N2 C4 C5 96.61(16)
S1 N2 C4 C5 -136.74(13)
N2 C4 C5 C10 56.2(2)
N2 C4 C5 C6 -123.79(17)
C10 C5 C6 C7 -1.4(3)
C4 C5 C6 C7 178.62(16)
C5 C6 C7 C8 0.9(3)
C6 C7 C8 C9 0.2(3)
C7 C8 C9 C10 -0.7(3)
C8 C9 C10 C5 0.1(3)
C6 C5 C10 C9 0.9(3)
C4 C5 C10 C9 -179.13(16)
C4 N2 C11 C12 -54.30(17)
S1 N2 C11 C12 179.58(11)
C4 N2 C11 C16 -175.53(12)
S1 N2 C11 C16 58.35(15)
N2 C11 C12 C13 -67.85(17)
C16 C11 C12 C13 54.56(18)
C11 C12 C13 C14 -56.97(19)
C12 C13 C14 C15 56.11(18)
C13 C14 C15 C16 -56.23(18)
N1 C3 C16 C15 -72.87(16)
C2 C3 C16 C15 159.00(13)
N1 C3 C16 C11 53.55(17)
C2 C3 C16 C11 -74.59(17)
C14 C15 C16 C3 -177.72(13)
C14 C15 C16 C11 55.23(18)
N2 C11 C16 C3 -55.94(17)
C12 C11 C16 C3 -178.12(13)
N2 C11 C16 C15 69.38(16)
C12 C11 C16 C15 -52.80(17)
